data_7017908
loop_
_publ_author_name
'McCarty, W. Jeffrey'
'Yang, Xiaoping'
'DePue Anderson, Lauren J'
'Jones, Richard A.'

_publ_section_title
;
 Dinuclear Rh(II) pyrazolates as CVD precursors for rhodium thin films.
;
_journal_issue 1
_journal_name_full 'Dalton transactions (Cambridge, England : 2003)'
_journal_page_first 173
_journal_page_last 179
_journal_paper_doi 10.1039/c1dt11649e
_journal_volume 41
_journal_year 2012
_chemical_formula_moiety 'C44 H76 N8 Rh2'
_chemical_formula_sum 'C44 H76 N8 Rh2'
_chemical_formula_weight 922.95
_chemical_name_common 'Dirhodium(ii) tetrakis(3, 5-di(tert-butyl)pyrazolate))'
_chemical_name_systematic
;
?
;
_space_group_IT_number 15
_symmetry_cell_setting monoclinic
_symmetry_space_group_name_Hall '-C 2yc'
_symmetry_space_group_name_H-M 'C 1 2/c 1'
_atom_sites_solution_hydrogens geom
_atom_sites_solution_primary direct
_atom_sites_solution_secondary difmap
_audit_creation_method SHELXL-97
_cell_angle_alpha 90.00
_cell_angle_beta 110.28(3)
_cell_angle_gamma 90.00
_cell_formula_units_Z 4
_cell_length_a 15.823(3)
_cell_length_b 15.106(3)
_cell_length_c 21.085(4)
_cell_measurement_reflns_used 5122
_cell_measurement_temperature 153(2)
_cell_measurement_theta_max 27.48
_cell_measurement_theta_min 2.91
_cell_volume 4727.4(18)
_computing_cell_refinement 'Collect software, Nonius B.V. 1998'
_computing_data_collection 'Collect software, Nonius B.V. 1998'
_computing_data_reduction
;
DENZO and Scalepack (Otwinoski and Minor, 1997)
;
_computing_molecular_graphics 'XL SHELXTL/PC, Siemens Analytical'
_computing_structure_refinement 'XL SHELXTL/PC, Siemens Analytical'
_computing_structure_solution
;

SIR97 - Altomare A., Burla M.C., Camalli M., Cascarano G.L., Giacovazzo C.,
Guagliardi A., Moliterni A.G.G., Polidori G.,Spagna R.
;
_diffrn_ambient_temperature 153(2)
_diffrn_measured_fraction_theta_full 0.997
_diffrn_measured_fraction_theta_max 0.997
_diffrn_measurement_device_type CCD
_diffrn_measurement_method \w-scans
_diffrn_radiation_monochromator graphite
_diffrn_radiation_source 'fine-focus sealed tube'
_diffrn_radiation_type MoK\a
_diffrn_radiation_wavelength 0.71073
_diffrn_reflns_av_R_equivalents 0.0245
_diffrn_reflns_av_sigmaI/netI 0.0353
_diffrn_reflns_limit_h_max 18
_diffrn_reflns_limit_h_min -18
_diffrn_reflns_limit_k_max 17
_diffrn_reflns_limit_k_min -16
_diffrn_reflns_limit_l_max 25
_diffrn_reflns_limit_l_min -25
_diffrn_reflns_number 7478
_diffrn_reflns_theta_full 25.00
_diffrn_reflns_theta_max 25.00
_diffrn_reflns_theta_min 3.15
_exptl_absorpt_coefficient_mu 0.735
_exptl_absorpt_correction_T_max 0.8914
_exptl_absorpt_correction_T_min 0.8375
_exptl_absorpt_correction_type multi-scan
_exptl_absorpt_process_details 'Scalepack (Otwinoski and Minor, 1997)'
_exptl_crystal_colour red
_exptl_crystal_density_diffrn 1.297
_exptl_crystal_density_method 'not measured'
_exptl_crystal_description block
_exptl_crystal_F_000 1944
_exptl_crystal_size_max 0.25
_exptl_crystal_size_mid 0.18
_exptl_crystal_size_min 0.16
_refine_diff_density_max 0.325
_refine_diff_density_min -0.472
_refine_diff_density_rms 0.058
_refine_ls_extinction_coef 0.00016(5)
_refine_ls_extinction_expression Fc^*^=kFc[1+0.001xFc^2^\l^3^/sin(2\q)]^-1/4^
_refine_ls_extinction_method SHELXL
_refine_ls_goodness_of_fit_ref 1.078
_refine_ls_hydrogen_treatment constr
_refine_ls_matrix_type full
_refine_ls_number_parameters 246
_refine_ls_number_reflns 4143
_refine_ls_number_restraints 0
_refine_ls_restrained_S_all 1.078
_refine_ls_R_factor_all 0.0437
_refine_ls_R_factor_gt 0.0247
_refine_ls_shift/su_max 0.001
_refine_ls_shift/su_mean 0.000
_refine_ls_structure_factor_coef Fsqd
_refine_ls_weighting_details 'calc w=1/[\s^2^(Fo^2^)+(0.0079P)^2^+8.7027P] where P=(Fo^2^+2Fc^2^)/3'
_refine_ls_weighting_scheme calc
_refine_ls_wR_factor_gt 0.0536
_refine_ls_wR_factor_ref 0.0599
_reflns_number_gt 2882
_reflns_number_total 4143
_reflns_threshold_expression >2sigma(I)
_cod_data_source_file c1dt11649e.txt
_cod_data_source_block shelxl3
_cod_depositor_comments
;
The following automatic conversions were performed:

'_symmetry_cell_setting' value 'Monoclinic' changed to 'monoclinic'
according to /home/saulius/struct/CIF-dictionaries/cif_core.dic
dictionary named 'cif_core.dic' version 2.4.1 from 2010-06-29.

Automatic conversion script
Id: cif_fix_values 1715 2011-07-08 13:25:40Z adriana 
;
_cod_original_cell_volume 4727.2(16)
_cod_original_sg_symbol_H-M C2/c
_cod_database_code 7017908

loop_
_symmetry_equiv_pos_as_xyz
'x, y, z'
'-x, y, -z+1/2'
'x+1/2, y+1/2, z'
'-x+1/2, y+1/2, -z+1/2'
'-x, -y, -z'
'x, -y, z-1/2'
'-x+1/2, -y+1/2, -z'
'x+1/2, -y+1/2, z-1/2'

loop_
_atom_site_label
_atom_site_type_symbol
_atom_site_fract_x
_atom_site_fract_y
_atom_site_fract_z
_atom_site_U_iso_or_equiv
_atom_site_adp_type
_atom_site_occupancy
_atom_site_symmetry_multiplicity
_atom_site_calc_flag
_atom_site_refinement_flags
Rh1 Rh 0.040201(11) 0.749682(16) 0.307210(8) 0.01349(8) Uani 1 1 d .
N3 N 0.01698(15) 0.88208(15) 0.28470(10) 0.0179(5) Uani 1 1 d .
C18 C 0.0000 1.0210(3) 0.2500 0.0272(10) Uani 1 2 d S
H18A H 0.0000 1.0826 0.2500 0.041 Uiso 1 2 calc SR
N4 N 0.13941(13) 0.75756(16) 0.26484(9) 0.0172(5) Uani 1 1 d .
N2 N -0.09156(13) 0.74271(16) 0.30293(9) 0.0169(4) Uani 1 1 d .
C17 C 0.02659(18) 0.96637(19) 0.30645(13) 0.0216(6) Uani 1 1 d .
C3 C 0.1294(2) 0.5719(2) 0.42510(13) 0.0268(7) Uani 1 1 d .
H3B H 0.1427 0.6300 0.4126 0.040 Uiso 1 1 calc R
H3C H 0.1762 0.5536 0.4658 0.040 Uiso 1 1 calc R
H3D H 0.0729 0.5731 0.4326 0.040 Uiso 1 1 calc R
C11 C -0.14963(17) 0.73908(18) 0.33627(11) 0.0178(6) Uani 1 1 d .
C15 C -0.0399(2) 0.9917(2) 0.39355(15) 0.0374(8) Uani 1 1 d .
H15A H -0.0808 1.0329 0.3636 0.056 Uiso 1 1 calc R
H15B H -0.0290 1.0090 0.4395 0.056 Uiso 1 1 calc R
H15C H -0.0658 0.9335 0.3860 0.056 Uiso 1 1 calc R
C9 C -0.1271(2) 0.60864(19) 0.40960(14) 0.0285(7) Uani 1 1 d .
H9A H -0.0857 0.5849 0.3898 0.043 Uiso 1 1 calc R
H9B H -0.1871 0.5896 0.3839 0.043 Uiso 1 1 calc R
H9C H -0.1111 0.5879 0.4553 0.043 Uiso 1 1 calc R
C12 C -0.23591(16) 0.7531(2) 0.29008(11) 0.0208(5) Uani 1 1 d .
H12A H -0.2892 0.7546 0.2994 0.031 Uiso 1 1 calc R
C2 C 0.21286(19) 0.5051(2) 0.35518(14) 0.0307(7) Uani 1 1 d .
H2B H 0.2252 0.5629 0.3417 0.046 Uiso 1 1 calc R
H2C H 0.2088 0.4634 0.3199 0.046 Uiso 1 1 calc R
H2D H 0.2605 0.4878 0.3957 0.046 Uiso 1 1 calc R
N1 N 0.03038(14) 0.61686(15) 0.28273(10) 0.0169(5) Uani 1 1 d .
C23 C 0.22683(17) 0.76454(17) 0.27272(12) 0.0182(6) Uani 1 1 d .
C4 C 0.12354(18) 0.50684(18) 0.36827(12) 0.0208(6) Uani 1 1 d .
C21 C 0.39011(17) 0.7555(3) 0.33993(14) 0.0356(7) Uani 1 1 d .
H21A H 0.3882 0.6921 0.3381 0.053 Uiso 1 1 calc R
H21B H 0.4364 0.7743 0.3808 0.053 Uiso 1 1 calc R
H21C H 0.4028 0.7781 0.3016 0.053 Uiso 1 1 calc R
C10 C -0.12281(19) 0.71019(18) 0.40928(12) 0.0200(6) Uani 1 1 d .
C22 C 0.29914(18) 0.79094(19) 0.33879(13) 0.0221(6) Uani 1 1 d .
C5 C 0.04990(18) 0.53244(19) 0.30247(12) 0.0181(6) Uani 1 1 d .
C14 C 0.0915(2) 1.0841(2) 0.39288(18) 0.0463(9) Uani 1 1 d .
H14A H 0.0508 1.1259 0.3634 0.069 Uiso 1 1 calc R
H14B H 0.1472 1.0838 0.3843 0.069 Uiso 1 1 calc R
H14C H 0.1028 1.1007 0.4390 0.069 Uiso 1 1 calc R
C16 C 0.04949(19) 0.9914(2) 0.38005(14) 0.0275(7) Uani 1 1 d .
C8 C -0.18912(18) 0.7477(2) 0.44082(12) 0.0279(6) Uani 1 1 d .
H8A H -0.1864 0.8112 0.4409 0.042 Uiso 1 1 calc R
H8B H -0.1734 0.7267 0.4864 0.042 Uiso 1 1 calc R
H8C H -0.2491 0.7288 0.4149 0.042 Uiso 1 1 calc R
C20 C 0.3034(2) 0.8924(2) 0.34233(15) 0.0348(8) Uani 1 1 d .
H20A H 0.2464 0.9153 0.3415 0.052 Uiso 1 1 calc R
H20B H 0.3167 0.9150 0.3043 0.052 Uiso 1 1 calc R
H20C H 0.3498 0.9104 0.3834 0.052 Uiso 1 1 calc R
C19 C 0.27960(18) 0.7548(2) 0.40013(12) 0.0292(6) Uani 1 1 d .
H19A H 0.2226 0.7770 0.3997 0.044 Uiso 1 1 calc R
H19B H 0.3262 0.7735 0.4408 0.044 Uiso 1 1 calc R
H19C H 0.2778 0.6914 0.3983 0.044 Uiso 1 1 calc R
C7 C -0.02825(18) 0.7404(2) 0.45167(12) 0.0277(7) Uani 1 1 d .
H7A H -0.0254 0.8039 0.4513 0.042 Uiso 1 1 calc R
H7B H 0.0143 0.7164 0.4331 0.042 Uiso 1 1 calc R
H7C H -0.0140 0.7200 0.4973 0.042 Uiso 1 1 calc R
C6 C 0.0000 0.4776(3) 0.2500 0.0215(9) Uani 1 2 d S
H6A H 0.0000 0.4161 0.2500 0.032 Uiso 1 2 calc SR
C13 C 0.1156(2) 0.9260(2) 0.42768(14) 0.0351(8) Uani 1 1 d .
H13A H 0.1715 0.9268 0.4193 0.053 Uiso 1 1 calc R
H13B H 0.0905 0.8674 0.4198 0.053 Uiso 1 1 calc R
H13C H 0.1262 0.9427 0.4737 0.053 Uiso 1 1 calc R
C1 C 0.1039(2) 0.4143(2) 0.38977(15) 0.0339(8) Uani 1 1 d .
H1B H 0.1010 0.3725 0.3548 0.051 Uiso 1 1 calc R
H1C H 0.0474 0.4151 0.3972 0.051 Uiso 1 1 calc R
H1D H 0.1511 0.3975 0.4308 0.051 Uiso 1 1 calc R

loop_
_atom_site_aniso_label
_atom_site_aniso_U_11
_atom_site_aniso_U_22
_atom_site_aniso_U_33
_atom_site_aniso_U_23
_atom_site_aniso_U_13
_atom_site_aniso_U_12
Rh1 0.01228(11) 0.01804(12) 0.00886(11) -0.00040(10) 0.00204(7) 0.00007(10)
N3 0.0160(12) 0.0219(14) 0.0144(10) -0.0016(9) 0.0035(9) -0.0004(10)
C18 0.027(2) 0.018(2) 0.038(3) 0.000 0.014(2) 0.000
N4 0.0149(10) 0.0239(12) 0.0102(9) -0.0013(10) 0.0012(8) 0.0012(11)
N2 0.0137(10) 0.0235(12) 0.0125(9) 0.0001(10) 0.0035(8) -0.0004(11)
C17 0.0165(15) 0.0207(16) 0.0285(15) -0.0053(12) 0.0088(12) -0.0022(12)
C3 0.0259(17) 0.0352(18) 0.0167(14) 0.0049(13) 0.0039(12) 0.0086(15)
C11 0.0183(13) 0.0201(16) 0.0167(11) -0.0003(12) 0.0083(10) 0.0009(13)
C15 0.0321(18) 0.054(2) 0.0290(16) -0.0069(15) 0.0138(14) 0.0083(17)
C9 0.0337(17) 0.0270(16) 0.0265(15) 0.0055(13) 0.0125(13) 0.0021(14)
C12 0.0150(12) 0.0269(14) 0.0224(12) 0.0001(14) 0.0088(10) 0.0002(15)
C2 0.0237(16) 0.0404(19) 0.0259(15) -0.0001(14) 0.0058(12) 0.0070(15)
N1 0.0157(12) 0.0205(13) 0.0125(10) 0.0001(9) 0.0023(9) -0.0004(10)
C23 0.0149(13) 0.0168(17) 0.0217(12) -0.0001(11) 0.0049(10) -0.0009(11)
C4 0.0184(14) 0.0240(15) 0.0185(13) 0.0047(11) 0.0046(11) 0.0038(12)
C21 0.0169(14) 0.052(2) 0.0310(14) -0.0066(17) 0.0000(11) -0.0007(18)
C10 0.0230(15) 0.0220(14) 0.0170(13) 0.0015(11) 0.0095(11) 0.0033(12)
C22 0.0163(15) 0.0253(15) 0.0221(14) -0.0016(12) 0.0034(11) -0.0013(12)
C5 0.0180(14) 0.0207(16) 0.0158(13) 0.0023(11) 0.0062(11) 0.0014(12)
C14 0.044(2) 0.040(2) 0.053(2) -0.0260(18) 0.0137(17) -0.0099(18)
C16 0.0215(16) 0.0319(17) 0.0289(15) -0.0134(13) 0.0086(12) -0.0008(14)
C8 0.0318(15) 0.0356(16) 0.0211(12) 0.0011(15) 0.0153(11) 0.0063(18)
C20 0.042(2) 0.0300(18) 0.0289(16) -0.0059(14) 0.0073(14) -0.0109(16)
C19 0.0246(15) 0.0376(17) 0.0195(12) -0.0013(15) 0.0001(11) -0.0061(17)
C7 0.0277(15) 0.0376(18) 0.0176(12) -0.0019(14) 0.0076(11) -0.0005(16)
C6 0.022(2) 0.019(2) 0.021(2) 0.000 0.0053(17) 0.000
C13 0.0283(18) 0.050(2) 0.0228(16) -0.0111(15) 0.0034(13) 0.0041(16)
C1 0.0377(19) 0.0288(18) 0.0296(16) 0.0120(14) 0.0046(14) 0.0031(16)

loop_
_atom_type_symbol
_atom_type_description
_atom_type_scat_dispersion_real
_atom_type_scat_dispersion_imag
_atom_type_scat_source
C C 0.0033 0.0016 'International Tables Vol C Tables 4.2.6.8 and 6.1.1.4'
H H 0.0000 0.0000 'International Tables Vol C Tables 4.2.6.8 and 6.1.1.4'
N N 0.0061 0.0033 'International Tables Vol C Tables 4.2.6.8 and 6.1.1.4'
Rh Rh -1.1178 0.9187 'International Tables Vol C Tables 4.2.6.8 and 6.1.1.4'

loop_
_geom_angle_atom_site_label_1
_geom_angle_atom_site_label_2
_geom_angle_atom_site_label_3
_geom_angle
_geom_angle_site_symmetry_1
_geom_angle_site_symmetry_3
N2 Rh1 N3 86.70(9) . .
N2 Rh1 N4 153.65(7) . .
N3 Rh1 N4 86.90(9) . .
N2 Rh1 N1 87.25(9) . .
N3 Rh1 N1 153.45(7) . .
N4 Rh1 N1 87.15(9) . .
N2 Rh1 Rh1 76.75(6) . 2
N3 Rh1 Rh1 76.65(6) . 2
N4 Rh1 Rh1 76.90(5) . 2
N1 Rh1 Rh1 76.81(5) . 2
C17 N3 N3 108.66(15) . 2
C17 N3 Rh1 148.38(18) . .
N3 N3 Rh1 102.61(6) 2 .
C17 C18 C17 107.1(4) 2 .
C17 C18 H18A 126.5 2 .
C17 C18 H18A 126.5 . .
C23 N4 N2 108.23(18) . 2
C23 N4 Rh1 149.32(16) . .
N2 N4 Rh1 102.23(13) 2 .
C11 N2 N4 108.64(19) . 2
C11 N2 Rh1 148.10(16) . .
N4 N2 Rh1 102.73(13) 2 .
N3 C17 C18 107.8(2) . .
N3 C17 C16 123.0(2) . .
C18 C17 C16 128.6(3) . .
C4 C3 H3B 109.5 . .
C4 C3 H3C 109.5 . .
H3B C3 H3C 109.5 . .
C4 C3 H3D 109.5 . .
H3B C3 H3D 109.5 . .
H3C C3 H3D 109.5 . .
N2 C11 C12 108.2(2) . .
N2 C11 C10 123.0(2) . .
C12 C11 C10 128.1(2) . .
C16 C15 H15A 109.5 . .
C16 C15 H15B 109.5 . .
H15A C15 H15B 109.5 . .
C16 C15 H15C 109.5 . .
H15A C15 H15C 109.5 . .
H15B C15 H15C 109.5 . .
C10 C9 H9A 109.5 . .
C10 C9 H9B 109.5 . .
H9A C9 H9B 109.5 . .
C10 C9 H9C 109.5 . .
H9A C9 H9C 109.5 . .
H9B C9 H9C 109.5 . .
C11 C12 C23 106.6(2) . 2
C11 C12 H12A 126.7 . .
C23 C12 H12A 126.7 2 .
C4 C2 H2B 109.5 . .
C4 C2 H2C 109.5 . .
H2B C2 H2C 109.5 . .
C4 C2 H2D 109.5 . .
H2B C2 H2D 109.5 . .
H2C C2 H2D 109.5 . .
C5 N1 N1 108.36(14) . 2
C5 N1 Rh1 148.83(17) . .
N1 N1 Rh1 102.46(6) 2 .
N4 C23 C12 108.4(2) . 2
N4 C23 C22 123.5(2) . .
C12 C23 C22 127.8(2) 2 .
C5 C4 C3 111.8(2) . .
C5 C4 C2 107.7(2) . .
C3 C4 C2 110.1(2) . .
C5 C4 C1 109.4(2) . .
C3 C4 C1 108.5(2) . .
C2 C4 C1 109.4(2) . .
C22 C21 H21A 109.5 . .
C22 C21 H21B 109.5 . .
H21A C21 H21B 109.5 . .
C22 C21 H21C 109.5 . .
H21A C21 H21C 109.5 . .
H21B C21 H21C 109.5 . .
C11 C10 C7 112.5(2) . .
C11 C10 C8 110.0(2) . .
C7 C10 C8 108.4(2) . .
C11 C10 C9 107.2(2) . .
C7 C10 C9 109.4(2) . .
C8 C10 C9 109.3(2) . .
C23 C22 C21 109.2(2) . .
C23 C22 C19 111.9(2) . .
C21 C22 C19 109.1(2) . .
C23 C22 C20 108.3(2) . .
C21 C22 C20 108.9(3) . .
C19 C22 C20 109.5(2) . .
N1 C5 C6 108.2(2) . .
N1 C5 C4 123.0(2) . .
C6 C5 C4 128.3(3) . .
C16 C14 H14A 109.5 . .
C16 C14 H14B 109.5 . .
H14A C14 H14B 109.5 . .
C16 C14 H14C 109.5 . .
H14A C14 H14C 109.5 . .
H14B C14 H14C 109.5 . .
C17 C16 C14 110.1(3) . .
C17 C16 C13 112.1(2) . .
C14 C16 C13 108.5(3) . .
C17 C16 C15 106.4(2) . .
C14 C16 C15 109.6(3) . .
C13 C16 C15 110.1(3) . .
C10 C8 H8A 109.5 . .
C10 C8 H8B 109.5 . .
H8A C8 H8B 109.5 . .
C10 C8 H8C 109.5 . .
H8A C8 H8C 109.5 . .
H8B C8 H8C 109.5 . .
C22 C20 H20A 109.5 . .
C22 C20 H20B 109.5 . .
H20A C20 H20B 109.5 . .
C22 C20 H20C 109.5 . .
H20A C20 H20C 109.5 . .
H20B C20 H20C 109.5 . .
C22 C19 H19A 109.5 . .
C22 C19 H19B 109.5 . .
H19A C19 H19B 109.5 . .
C22 C19 H19C 109.5 . .
H19A C19 H19C 109.5 . .
H19B C19 H19C 109.5 . .
C10 C7 H7A 109.5 . .
C10 C7 H7B 109.5 . .
H7A C7 H7B 109.5 . .
C10 C7 H7C 109.5 . .
H7A C7 H7C 109.5 . .
H7B C7 H7C 109.5 . .
C5 C6 C5 106.8(4) . 2
C5 C6 H6A 126.6 . .
C5 C6 H6A 126.6 2 .
C16 C13 H13A 109.5 . .
C16 C13 H13B 109.5 . .
H13A C13 H13B 109.5 . .
C16 C13 H13C 109.5 . .
H13A C13 H13C 109.5 . .
H13B C13 H13C 109.5 . .
C4 C1 H1B 109.5 . .
C4 C1 H1C 109.5 . .
H1B C1 H1C 109.5 . .
C4 C1 H1D 109.5 . .
H1B C1 H1D 109.5 . .
H1C C1 H1D 109.5 . .

loop_
_geom_bond_atom_site_label_1
_geom_bond_atom_site_label_2
_geom_bond_distance
_geom_bond_site_symmetry_2
Rh1 N2 2.058(2) .
Rh1 N3 2.059(2) .
Rh1 N4 2.061(2) .
Rh1 N1 2.064(2) .
Rh1 Rh1 2.3045(8) 2
N3 C17 1.344(4) .
N3 N3 1.373(4) 2
C18 C17 1.388(4) 2
C18 C17 1.388(4) .
C18 H18A 0.9300 .
N4 C23 1.339(3) .
N4 N2 1.384(3) 2
N2 C11 1.338(3) .
N2 N4 1.384(3) 2
C17 C16 1.514(4) .
C3 C4 1.528(4) .
C3 H3B 0.9600 .
C3 H3C 0.9600 .
C3 H3D 0.9600 .
C11 C12 1.391(3) .
C11 C10 1.513(3) .
C15 C16 1.537(4) .
C15 H15A 0.9600 .
C15 H15B 0.9600 .
C15 H15C 0.9600 .
C9 C10 1.536(4) .
C9 H9A 0.9600 .
C9 H9B 0.9600 .
C9 H9C 0.9600 .
C12 C23 1.391(3) 2
C12 H12A 0.9300 .
C2 C4 1.531(4) .
C2 H2B 0.9600 .
C2 H2C 0.9600 .
C2 H2D 0.9600 .
N1 C5 1.344(3) .
N1 N1 1.382(4) 2
C23 C12 1.391(3) 2
C23 C22 1.518(4) .
C4 C5 1.520(3) .
C4 C1 1.533(4) .
C21 C22 1.528(4) .
C21 H21A 0.9600 .
C21 H21B 0.9600 .
C21 H21C 0.9600 .
C10 C7 1.523(4) .
C10 C8 1.532(4) .
C22 C19 1.531(4) .
C22 C20 1.535(4) .
C5 C6 1.388(4) .
C14 C16 1.534(4) .
C14 H14A 0.9600 .
C14 H14B 0.9600 .
C14 H14C 0.9600 .
C16 C13 1.534(4) .
C8 H8A 0.9600 .
C8 H8B 0.9600 .
C8 H8C 0.9600 .
C20 H20A 0.9600 .
C20 H20B 0.9600 .
C20 H20C 0.9600 .
C19 H19A 0.9600 .
C19 H19B 0.9600 .
C19 H19C 0.9600 .
C7 H7A 0.9600 .
C7 H7B 0.9600 .
C7 H7C 0.9600 .
C6 C5 1.388(4) 2
C6 H6A 0.9300 .
C13 H13A 0.9600 .
C13 H13B 0.9600 .
C13 H13C 0.9600 .
C1 H1B 0.9600 .
C1 H1C 0.9600 .
C1 H1D 0.9600 .
